data_4333305
loop_
_publ_author_name
'Kapre, Ruta R.'
'Bothe, Eberhard'
'Weyherm\"uller, Thomas'
'DeBeer George, Serena'
'Wieghardt, Karl'

_publ_section_title
;
 Electronic Structure of Neutral and Monoanionic
 Tris(benzene-1,2-dithiolato)metal Complexes of Molybdenum and Tungsten
;
_journal_issue 14
_journal_name_full 'Inorganic Chemistry'
_journal_page_first 5642
_journal_page_last 5650
_journal_paper_doi 10.1021/ic700600r
_journal_volume 46
_journal_year 2007
_chemical_formula_moiety '[C42 H63 Mo N3 S3], OEt2'
_chemical_formula_sum 'C46 H73 Mo N3 O S3'
_chemical_formula_weight 876.19
_chemical_name_systematic
; 
 ? 
;
_space_group_IT_number 14
_symmetry_cell_setting monoclinic
_symmetry_space_group_name_Hall '-P 2yn'
_symmetry_space_group_name_H-M 'P 1 21/n 1'
_atom_sites_solution_hydrogens geom
_atom_sites_solution_primary direct
_atom_sites_solution_secondary difmap
_audit_creation_method SHELXL-97
_cell_angle_alpha 90.00
_cell_angle_beta 92.154(4)
_cell_angle_gamma 90.00
_cell_formula_units_Z 4
_cell_length_a 13.8156(7)
_cell_length_b 20.8414(9)
_cell_length_c 16.5381(8)
_cell_measurement_temperature 100(2)
_cell_volume 4758.6(4)
_computing_cell_refinement 'Nonius Collect Software'
_computing_data_collection 'Nonius Collect Software'
_computing_data_reduction 'Nonius Collect Software'
_computing_structure_refinement 'SHELXL-97 (Sheldrick, 1997)'
_computing_structure_solution 'SHELXS-97 (Sheldrick, 1990)'
_diffrn_ambient_temperature 100(2)
_diffrn_measured_fraction_theta_full 0.998
_diffrn_measured_fraction_theta_max 0.998
_diffrn_measurement_device_type 'Nonius Kappa-CCD'
_diffrn_measurement_method '1377 images at 0.5 deg. stepwise rotation in omega and phi, 150 sec./frame'
_diffrn_radiation_monochromator graphite
_diffrn_radiation_source 'rotating anode, 50kV, 80 mA'
_diffrn_radiation_type MoK\a
_diffrn_radiation_wavelength 0.71073
_diffrn_reflns_av_R_equivalents 0.0846
_diffrn_reflns_av_sigmaI/netI 0.0430
_diffrn_reflns_limit_h_max 17
_diffrn_reflns_limit_h_min -17
_diffrn_reflns_limit_k_max 25
_diffrn_reflns_limit_k_min -25
_diffrn_reflns_limit_l_max 20
_diffrn_reflns_limit_l_min -20
_diffrn_reflns_number 58033
_diffrn_reflns_theta_full 26.00
_diffrn_reflns_theta_max 26.00
_diffrn_reflns_theta_min 2.95
_exptl_absorpt_coefficient_mu 0.442
_exptl_absorpt_correction_T_max 0.9692
_exptl_absorpt_correction_T_min 0.9276
_exptl_absorpt_correction_type gaussian
_exptl_crystal_colour black
_exptl_crystal_density_diffrn 1.223
_exptl_crystal_density_method 'not measured'
_exptl_crystal_description 'opaque parallelepiped'
_exptl_crystal_F_000 1872
_exptl_crystal_size_max 0.18
_exptl_crystal_size_mid 0.11
_exptl_crystal_size_min 0.06
_refine_diff_density_max 0.953
_refine_diff_density_min -0.588
_refine_diff_density_rms 0.079
_refine_ls_extinction_method none
_refine_ls_goodness_of_fit_ref 1.155
_refine_ls_hydrogen_treatment mixed
_refine_ls_matrix_type full
_refine_ls_number_parameters 529
_refine_ls_number_reflns 9327
_refine_ls_number_restraints 21
_refine_ls_restrained_S_all 1.154
_refine_ls_R_factor_all 0.0686
_refine_ls_R_factor_gt 0.0546
_refine_ls_shift/su_max 0.001
_refine_ls_shift/su_mean 0.000
_refine_ls_structure_factor_coef Fsqd
_refine_ls_weighting_details 'calc w=1/[\s^2^(Fo^2^)+(0.0378P)^2^+8.5230P] where P=(Fo^2^+2Fc^2^)/3'
_refine_ls_weighting_scheme calc
_refine_ls_wR_factor_gt 0.1115
_refine_ls_wR_factor_ref 0.1177
_reflns_number_gt 7966
_reflns_number_total 9327
_reflns_threshold_expression >2sigma(I)
_cod_data_source_file ic700600rsup1.cif
_cod_data_source_block 1
_cod_depositor_comments
;
The following automatic conversions were performed:

'_symmetry_cell_setting' value 'Monoclinic' changed to 'monoclinic'
according to /home/saulius/struct/CIF-dictionaries/cif_core.dic
dictionary named 'cif_core.dic' version 2.4.2 from
2011-04-26.

'_exptl_absorpt_correction_type' value 'Gaussian'
changed to 'gaussian' according to
/home/saulius/struct/CIF-dictionaries/cif_core.dic dictionary named
'cif_core.dic' version 2.4.2 from 2011-04-26.

Automatic conversion script
Id: cif_fix_values 1891 2012-01-12 08:04:46Z andrius 
;
_cod_original_sg_symbol_H-M P2(1)/n
_cod_database_code 4333305

loop_
_symmetry_equiv_pos_as_xyz
'x, y, z'
'-x+1/2, y+1/2, -z+1/2'
'-x, -y, -z'
'x-1/2, -y-1/2, z-1/2'

loop_
_atom_site_label
_atom_site_type_symbol
_atom_site_fract_x
_atom_site_fract_y
_atom_site_fract_z
_atom_site_U_iso_or_equiv
_atom_site_adp_type
_atom_site_occupancy
_atom_site_symmetry_multiplicity
_atom_site_calc_flag
_atom_site_refinement_flags
_atom_site_disorder_assembly
_atom_site_disorder_group
Mo1 Mo 0.91570(4) 0.24311(2) 0.96136(3) 0.01416(10) Uani 0.9510(14) 1 d PD A 1
S1 S 0.93802(6) 0.26258(5) 0.82042(5) 0.01731(19) Uani 0.9510(14) 1 d PD A 1
N2 N 1.06057(19) 0.25687(13) 0.95718(16) 0.0167(6) Uani 0.9510(14) 1 d PD A 1
H2 H 1.0919 0.2654 1.0032 0.020 Uiso 0.9510(14) 1 calc PR A 1
S21 S 0.77709(6) 0.30936(4) 0.93607(5) 0.0174(2) Uani 0.9510(14) 1 d PD A 1
N22 N 0.9224(2) 0.30335(13) 1.05755(16) 0.0172(6) Uani 0.9510(14) 1 d PD A 1
H22 H 0.9526 0.2902 1.1024 0.021 Uiso 0.9510(14) 1 calc PR A 1
S41 S 0.81128(6) 0.15923(4) 0.91445(5) 0.0182(2) Uani 0.9510(14) 1 d PD A 1
N42 N 0.9485(2) 0.17145(13) 1.04034(16) 0.0179(6) Uani 0.9510(14) 1 d PD A 1
H42 H 1.0024 0.1756 1.0701 0.021 Uiso 0.9510(14) 1 calc PR A 1
C1 C 1.0630(2) 0.25509(14) 0.81342(18) 0.0166(6) Uani 1 1 d . A 1
C2 C 1.1139(2) 0.25408(14) 0.88961(19) 0.0173(6) Uani 1 1 d . A 1
C3 C 1.2165(2) 0.25370(14) 0.89440(19) 0.0183(6) Uani 1 1 d . A 1
H3 H 1.2496 0.2538 0.9458 0.022 Uiso 1 1 calc R A 1
C4 C 1.2685(2) 0.25317(14) 0.82506(19) 0.0177(6) Uani 1 1 d . A 1
C5 C 1.2162(2) 0.25387(14) 0.74932(19) 0.0179(6) Uani 1 1 d . A 1
H5 H 1.2523 0.2536 0.7016 0.021 Uiso 1 1 calc R A 1
C6 C 1.1159(2) 0.25494(14) 0.74056(18) 0.0171(6) Uani 1 1 d . A 1
C7 C 1.0661(2) 0.25652(16) 0.65544(19) 0.0204(7) Uani 1 1 d . A 1
C8 C 0.9998(3) 0.19730(17) 0.6435(2) 0.0260(8) Uani 1 1 d . A 1
H8A H 0.9673 0.1992 0.5899 0.039 Uiso 1 1 calc R A 1
H8B H 0.9512 0.1970 0.6852 0.039 Uiso 1 1 calc R A 1
H8C H 1.0390 0.1581 0.6479 0.039 Uiso 1 1 calc R A 1
C9 C 1.0074(3) 0.31894(17) 0.6432(2) 0.0256(8) Uani 1 1 d . A 1
H9A H 1.0514 0.3558 0.6463 0.038 Uiso 1 1 calc R A 1
H9B H 0.9599 0.3225 0.6856 0.038 Uiso 1 1 calc R A 1
H9C H 0.9737 0.3181 0.5901 0.038 Uiso 1 1 calc R A 1
C10 C 1.1399(3) 0.25482(18) 0.5879(2) 0.0268(8) Uani 1 1 d . A 1
H10A H 1.1789 0.2156 0.5930 0.040 Uiso 1 1 calc R A 1
H10B H 1.1824 0.2924 0.5928 0.040 Uiso 1 1 calc R A 1
H10C H 1.1055 0.2554 0.5351 0.040 Uiso 1 1 calc R A 1
C11 C 1.3795(2) 0.25136(16) 0.8266(2) 0.0216(7) Uani 1 1 d . A 1
C12 C 1.4250(3) 0.2560(2) 0.9121(2) 0.0331(9) Uani 1 1 d . A 1
H12A H 1.4047 0.2961 0.9373 0.050 Uiso 1 1 calc R A 1
H12B H 1.4957 0.2553 0.9094 0.050 Uiso 1 1 calc R A 1
H12C H 1.4037 0.2195 0.9443 0.050 Uiso 1 1 calc R A 1
C13 C 1.4184(3) 0.30720(19) 0.7761(2) 0.0340(9) Uani 1 1 d . A 1
H13A H 1.3926 0.3037 0.7202 0.051 Uiso 1 1 calc R A 1
H13B H 1.4893 0.3053 0.7766 0.051 Uiso 1 1 calc R A 1
H13C H 1.3981 0.3481 0.7993 0.051 Uiso 1 1 calc R A 1
C14 C 1.4122(3) 0.18761(18) 0.7886(2) 0.0332(9) Uani 1 1 d . A 1
H14A H 1.3911 0.1516 0.8218 0.050 Uiso 1 1 calc R A 1
H14B H 1.4829 0.1871 0.7861 0.050 Uiso 1 1 calc R A 1
H14C H 1.3832 0.1836 0.7339 0.050 Uiso 1 1 calc R A 1
C21 C 0.8067(2) 0.37539(15) 0.99688(19) 0.0183(7) Uani 1 1 d . A 1
C22 C 0.8824(2) 0.36350(15) 1.0562(2) 0.0192(7) Uani 1 1 d . A 1
C23 C 0.9143(2) 0.41264(15) 1.1102(2) 0.0196(7) Uani 1 1 d . A 1
H23 H 0.9638 0.4038 1.1501 0.024 Uiso 1 1 calc R A 1
C24 C 0.8745(2) 0.47262(15) 1.1053(2) 0.0207(7) Uani 1 1 d . A 1
C25 C 0.7975(2) 0.48293(16) 1.0477(2) 0.0233(7) Uani 1 1 d . A 1
H25 H 0.7686 0.5243 1.0459 0.028 Uiso 1 1 calc R A 1
C26 C 0.7613(2) 0.43736(15) 0.9941(2) 0.0199(7) Uani 1 1 d . A 1
C27 C 0.6769(3) 0.45341(17) 0.9338(2) 0.0253(8) Uani 1 1 d . A 1
C28 C 0.6399(3) 0.52206(17) 0.9445(2) 0.0322(9) Uani 1 1 d . A 1
H28A H 0.5854 0.5299 0.9062 0.048 Uiso 1 1 calc R A 1
H28B H 0.6921 0.5525 0.9343 0.048 Uiso 1 1 calc R A 1
H28C H 0.6185 0.5277 0.9999 0.048 Uiso 1 1 calc R A 1
C29 C 0.5904(3) 0.40824(17) 0.9462(2) 0.0289(8) Uani 1 1 d . A 1
H29A H 0.5698 0.4117 1.0021 0.043 Uiso 1 1 calc R A 1
H29B H 0.6097 0.3639 0.9353 0.043 Uiso 1 1 calc R A 1
H29C H 0.5366 0.4204 0.9090 0.043 Uiso 1 1 calc R A 1
C30 C 0.7111(3) 0.44726(19) 0.8455(2) 0.0323(9) Uani 1 1 d . A 1
H30A H 0.7298 0.4027 0.8352 0.048 Uiso 1 1 calc R A 1
H30B H 0.7668 0.4755 0.8382 0.048 Uiso 1 1 calc R A 1
H30C H 0.6582 0.4596 0.8076 0.048 Uiso 1 1 calc R A 1
C31 C 0.9164(3) 0.52985(16) 1.1539(2) 0.0249(8) Uani 1 1 d . A 1
C32 C 0.8363(3) 0.57152(17) 1.1890(2) 0.0331(9) Uani 1 1 d . A 1
H32A H 0.8656 0.6088 1.2165 0.050 Uiso 1 1 calc R A 1
H32B H 0.8004 0.5462 1.2278 0.050 Uiso 1 1 calc R A 1
H32C H 0.7920 0.5861 1.1451 0.050 Uiso 1 1 calc R A 1
C33 C 0.9844(3) 0.50863(19) 1.2231(3) 0.0455(12) Uani 1 1 d . A 1
H33A H 1.0376 0.4835 1.2016 0.068 Uiso 1 1 calc R A 1
H33B H 0.9488 0.4822 1.2610 0.068 Uiso 1 1 calc R A 1
H33C H 1.0108 0.5465 1.2514 0.068 Uiso 1 1 calc R A 1
C34 C 0.9737(3) 0.57090(19) 1.0947(3) 0.0436(11) Uani 1 1 d . A 1
H34A H 1.0020 0.6079 1.1234 0.065 Uiso 1 1 calc R A 1
H34B H 0.9300 0.5859 1.0506 0.065 Uiso 1 1 calc R A 1
H34C H 1.0254 0.5450 1.0723 0.065 Uiso 1 1 calc R A 1
C37 C 0.6802(3) 0.03006(17) 0.9397(2) 0.0249(8) Uani 1 1 d . A 1
C38 C 0.6272(3) -0.03173(17) 0.9642(2) 0.0318(9) Uani 1 1 d . A 1
H38A H 0.6727 -0.0679 0.9647 0.048 Uiso 1 1 calc R A 1
H38B H 0.5736 -0.0403 0.9252 0.048 Uiso 1 1 calc R A 1
H38C H 0.6018 -0.0263 1.0183 0.048 Uiso 1 1 calc R A 1
C39 C 0.6029(2) 0.08315(17) 0.9330(2) 0.0284(8) Uani 1 1 d . A 1
H39A H 0.5751 0.0899 0.9859 0.043 Uiso 1 1 calc R A 1
H39B H 0.5517 0.0703 0.8937 0.043 Uiso 1 1 calc R A 1
H39C H 0.6328 0.1231 0.9150 0.043 Uiso 1 1 calc R A 1
C40 C 0.7248(3) 0.01648(18) 0.8577(2) 0.0310(8) Uani 1 1 d . A 1
H40A H 0.7525 0.0561 0.8366 0.046 Uiso 1 1 calc R A 1
H40B H 0.6745 0.0006 0.8194 0.046 Uiso 1 1 calc R A 1
H40C H 0.7759 -0.0159 0.8647 0.046 Uiso 1 1 calc R A 1
C41 C 0.8180(2) 0.10509(15) 0.9943(2) 0.0215(7) Uani 1 1 d . A 1
C42 C 0.8953(2) 0.11753(15) 1.0518(2) 0.0200(7) Uani 1 1 d . A 1
C43 C 0.9188(2) 0.07347(15) 1.1142(2) 0.0207(7) Uani 1 1 d . A 1
H43 H 0.9711 0.0823 1.1516 0.025 Uiso 1 1 calc R A 1
C44 C 0.8661(2) 0.01763(15) 1.1213(2) 0.0218(7) Uani 1 1 d . A 1
C45 C 0.7882(2) 0.00723(15) 1.0649(2) 0.0229(7) Uani 1 1 d . A 1
H45 H 0.7508 -0.0306 1.0709 0.027 Uiso 1 1 calc R A 1
C46 C 0.7623(2) 0.04789(15) 1.0019(2) 0.0207(7) Uani 1 1 d . A 1
C51 C 0.8960(3) -0.03359(17) 1.1840(2) 0.0283(8) Uani 1 1 d . A 1
C52 C 0.8133(3) -0.07944(18) 1.2034(3) 0.0360(9) Uani 1 1 d . A 1
H52A H 0.7942 -0.1039 1.1548 0.054 Uiso 1 1 calc R A 1
H52B H 0.7578 -0.0547 1.2214 0.054 Uiso 1 1 calc R A 1
H52C H 0.8351 -0.1091 1.2463 0.054 Uiso 1 1 calc R A 1
C53 C 0.9272(3) -0.0024(2) 1.2665(3) 0.0449(11) Uani 1 1 d . A 1
H53A H 0.9431 -0.0361 1.3061 0.067 Uiso 1 1 calc R A 1
H53B H 0.8739 0.0239 1.2859 0.067 Uiso 1 1 calc R A 1
H53C H 0.9841 0.0248 1.2594 0.067 Uiso 1 1 calc R A 1
C54 C 0.9793(4) -0.0721(2) 1.1522(3) 0.0605(15) Uani 1 1 d . A 1
H54A H 0.9972 -0.1061 1.1908 0.091 Uiso 1 1 calc R A 1
H54B H 1.0350 -0.0438 1.1451 0.091 Uiso 1 1 calc R A 1
H54C H 0.9596 -0.0913 1.1001 0.091 Uiso 1 1 calc R A 1
O60 O 1.1502(2) 0.26834(14) 1.12445(17) 0.0403(7) Uani 1 1 d . B 1
C61 C 1.2242(4) 0.2286(2) 1.1583(4) 0.0635(15) Uani 1 1 d . B 1
H61A H 1.2361 0.2394 1.2161 0.076 Uiso 1 1 calc R B 1
H61B H 1.2850 0.2356 1.1297 0.076 Uiso 1 1 calc R B 1
C62 C 1.1943(4) 0.1612(2) 1.1504(4) 0.0621(15) Uani 1 1 d . B 1
H62A H 1.1329 0.1550 1.1771 0.093 Uiso 1 1 calc R B 1
H62B H 1.2441 0.1336 1.1759 0.093 Uiso 1 1 calc R B 1
H62C H 1.1860 0.1502 1.0930 0.093 Uiso 1 1 calc R B 1
C63 C 1.1819(4) 0.3355(2) 1.1191(3) 0.0467(11) Uani 1 1 d . B 1
H63A H 1.2430 0.3370 1.0897 0.056 Uiso 1 1 calc R B 1
H63B H 1.1325 0.3600 1.0871 0.056 Uiso 1 1 calc R B 1
C64 C 1.1976(4) 0.3669(2) 1.1979(3) 0.0520(12) Uani 1 1 d . B 1
H64A H 1.1395 0.3622 1.2296 0.078 Uiso 1 1 calc R B 1
H64B H 1.2112 0.4125 1.1898 0.078 Uiso 1 1 calc R B 1
H64C H 1.2528 0.3468 1.2271 0.078 Uiso 1 1 calc R B 1
Mo1X Mo 0.9085(7) 0.2544(5) 0.9575(7) 0.01416(10) Uani 0.0490(14) 1 d PD A 2
S1X S 0.9318(11) 0.2381(7) 0.8161(8) 0.01731(19) Uani 0.0490(14) 1 d PD A 2
N2X N 1.0525(8) 0.2367(9) 0.9541(14) 0.0167(6) Uani 0.0490(14) 1 d PD A 2
S21X S 0.8050(10) 0.3381(5) 0.9074(9) 0.0174(2) Uani 0.0490(14) 1 d PD A 2
N22X N 0.9465(14) 0.3283(8) 1.0316(10) 0.0172(6) Uani 0.0490(14) 1 d PD A 2
S41X S 0.7692(9) 0.1887(6) 0.9351(9) 0.0182(2) Uani 0.0490(14) 1 d PD A 2
N42X N 0.9114(15) 0.1983(9) 1.0576(9) 0.0179(6) Uani 0.0490(14) 1 d PD A 2

loop_
_atom_site_aniso_label
_atom_site_aniso_U_11
_atom_site_aniso_U_22
_atom_site_aniso_U_33
_atom_site_aniso_U_23
_atom_site_aniso_U_13
_atom_site_aniso_U_12
Mo1 0.01419(16) 0.0126(2) 0.01572(15) -0.00047(15) 0.00134(11) -0.00077(14)
S1 0.0153(4) 0.0191(5) 0.0175(4) -0.0004(3) 0.0004(3) -0.0011(4)
N2 0.0164(14) 0.0178(14) 0.0157(13) -0.0025(11) -0.0013(11) -0.0035(11)
S21 0.0140(4) 0.0187(4) 0.0195(4) -0.0024(3) 0.0004(3) 0.0002(3)
N22 0.0188(15) 0.0171(14) 0.0155(14) 0.0005(11) -0.0004(12) 0.0023(11)
S41 0.0181(4) 0.0176(4) 0.0188(4) -0.0003(3) -0.0007(3) -0.0033(3)
N42 0.0182(15) 0.0159(14) 0.0191(14) 0.0003(11) -0.0047(12) -0.0026(11)
C1 0.0172(15) 0.0142(15) 0.0182(15) -0.0002(12) -0.0007(12) -0.0005(12)
C2 0.0163(15) 0.0150(15) 0.0205(15) -0.0002(12) 0.0011(12) -0.0009(12)
C3 0.0191(16) 0.0177(15) 0.0180(15) -0.0017(13) -0.0026(12) -0.0010(13)
C4 0.0172(16) 0.0141(15) 0.0218(16) -0.0005(12) 0.0000(12) -0.0007(12)
C5 0.0189(16) 0.0181(15) 0.0169(15) 0.0002(12) 0.0036(12) 0.0017(13)
C6 0.0201(16) 0.0138(14) 0.0175(15) 0.0000(12) 0.0020(12) -0.0012(12)
C7 0.0196(16) 0.0250(17) 0.0164(15) 0.0011(13) -0.0002(13) 0.0033(14)
C8 0.029(2) 0.0289(19) 0.0199(17) -0.0025(14) -0.0038(15) 0.0005(15)
C9 0.0255(19) 0.0303(19) 0.0205(17) 0.0028(14) -0.0040(15) 0.0031(15)
C10 0.0233(18) 0.042(2) 0.0152(15) 0.0000(15) -0.0001(13) 0.0019(16)
C11 0.0187(16) 0.0245(17) 0.0214(16) 0.0001(14) -0.0007(13) -0.0019(14)
C12 0.0179(17) 0.054(2) 0.0273(19) -0.0024(18) -0.0013(15) -0.0017(17)
C13 0.0230(19) 0.039(2) 0.040(2) 0.0104(17) -0.0009(17) -0.0073(16)
C14 0.0189(18) 0.038(2) 0.043(2) -0.0095(17) -0.0031(17) 0.0081(16)
C21 0.0162(16) 0.0213(16) 0.0175(16) -0.0017(13) 0.0016(13) -0.0004(13)
C22 0.0185(17) 0.0186(16) 0.0209(17) 0.0007(13) 0.0057(14) -0.0011(13)
C23 0.0185(17) 0.0207(16) 0.0195(17) 0.0016(13) 0.0006(14) -0.0021(13)
C24 0.0197(17) 0.0198(16) 0.0227(17) 0.0024(13) 0.0030(14) -0.0043(13)
C25 0.0213(18) 0.0187(16) 0.0300(19) 0.0009(14) 0.0044(15) 0.0012(13)
C26 0.0164(16) 0.0214(16) 0.0222(17) 0.0013(13) 0.0042(14) 0.0002(13)
C27 0.0202(18) 0.0257(18) 0.0296(19) 0.0012(14) -0.0015(15) 0.0025(14)
C28 0.028(2) 0.0264(19) 0.042(2) 0.0020(16) -0.0078(17) 0.0054(16)
C29 0.0190(18) 0.032(2) 0.036(2) -0.0017(16) -0.0029(16) 0.0020(15)
C30 0.031(2) 0.039(2) 0.0264(19) 0.0041(16) -0.0043(16) 0.0069(17)
C31 0.0263(19) 0.0172(16) 0.0310(19) -0.0031(14) -0.0012(16) -0.0010(14)
C32 0.031(2) 0.0241(18) 0.044(2) -0.0103(16) -0.0020(18) -0.0025(16)
C33 0.056(3) 0.028(2) 0.051(3) -0.0124(19) -0.026(2) 0.0038(19)
C34 0.045(3) 0.032(2) 0.055(3) -0.0085(19) 0.014(2) -0.0155(19)
C37 0.0205(18) 0.0258(18) 0.0283(19) -0.0044(14) 0.0001(15) -0.0075(14)
C38 0.027(2) 0.0245(18) 0.043(2) -0.0016(16) -0.0048(18) -0.0092(15)
C39 0.0177(18) 0.0291(19) 0.038(2) 0.0003(16) -0.0054(16) -0.0041(14)
C40 0.030(2) 0.034(2) 0.028(2) -0.0061(16) -0.0038(16) -0.0096(16)
C41 0.0201(17) 0.0201(16) 0.0244(17) -0.0004(13) 0.0031(14) -0.0006(13)
C42 0.0198(17) 0.0188(16) 0.0213(17) -0.0023(13) 0.0009(14) -0.0022(13)
C43 0.0192(17) 0.0220(16) 0.0210(17) -0.0013(13) 0.0008(14) -0.0019(13)
C44 0.0221(18) 0.0174(16) 0.0262(18) -0.0019(13) 0.0031(14) 0.0013(13)
C45 0.0173(17) 0.0178(16) 0.034(2) -0.0037(14) 0.0032(15) -0.0033(13)
C46 0.0159(16) 0.0190(16) 0.0273(18) -0.0052(13) 0.0034(14) -0.0018(13)
C51 0.0259(19) 0.0211(17) 0.038(2) 0.0037(15) -0.0002(17) 0.0011(14)
C52 0.038(2) 0.0267(19) 0.043(2) 0.0106(17) -0.0029(19) -0.0049(17)
C53 0.053(3) 0.033(2) 0.048(3) 0.0129(19) -0.018(2) -0.0095(19)
C54 0.057(3) 0.043(3) 0.084(4) 0.027(3) 0.030(3) 0.025(2)
O60 0.0375(17) 0.0453(17) 0.0371(16) 0.0029(13) -0.0113(13) 0.0014(13)
C61 0.053(3) 0.051(3) 0.084(4) 0.017(3) -0.025(3) 0.003(2)
C62 0.055(3) 0.042(3) 0.089(4) -0.008(3) -0.008(3) 0.011(2)
C63 0.049(3) 0.040(2) 0.051(3) 0.003(2) -0.001(2) -0.010(2)
C64 0.067(3) 0.042(3) 0.046(3) -0.005(2) 0.000(2) -0.009(2)
Mo1X 0.01419(16) 0.0126(2) 0.01572(15) -0.00047(15) 0.00134(11) -0.00077(14)
S1X 0.0153(4) 0.0191(5) 0.0175(4) -0.0004(3) 0.0004(3) -0.0011(4)
N2X 0.0164(14) 0.0178(14) 0.0157(13) -0.0025(11) -0.0013(11) -0.0035(11)
S21X 0.0140(4) 0.0187(4) 0.0195(4) -0.0024(3) 0.0004(3) 0.0002(3)
N22X 0.0188(15) 0.0171(14) 0.0155(14) 0.0005(11) -0.0004(12) 0.0023(11)
S41X 0.0181(4) 0.0176(4) 0.0188(4) -0.0003(3) -0.0007(3) -0.0033(3)
N42X 0.0182(15) 0.0159(14) 0.0191(14) 0.0003(11) -0.0047(12) -0.0026(11)

loop_
_atom_type_symbol
_atom_type_description
_atom_type_scat_dispersion_real
_atom_type_scat_dispersion_imag
_atom_type_scat_source
C C 0.0033 0.0016 'International Tables Vol C Tables 4.2.6.8 and 6.1.1.4'
H H 0.0000 0.0000 'International Tables Vol C Tables 4.2.6.8 and 6.1.1.4'
N N 0.0061 0.0033 'International Tables Vol C Tables 4.2.6.8 and 6.1.1.4'
O O 0.0106 0.0060 'International Tables Vol C Tables 4.2.6.8 and 6.1.1.4'
S S 0.1246 0.1234 'International Tables Vol C Tables 4.2.6.8 and 6.1.1.4'
Mo Mo -1.6832 0.6857 'International Tables Vol C Tables 4.2.6.8 and 6.1.1.4'

loop_
_geom_angle_atom_site_label_1
_geom_angle_atom_site_label_2
_geom_angle_atom_site_label_3
_geom_angle
N42 Mo1 N2 85.91(11)
N42 Mo1 N22 87.01(11)
N2 Mo1 N22 85.57(11)
N42 Mo1 S41 77.68(8)
N2 Mo1 S41 132.93(8)
N22 Mo1 S41 136.14(9)
N42 Mo1 S21 134.36(9)
N2 Mo1 S21 134.42(8)
N22 Mo1 S21 77.99(8)
S41 Mo1 S21 83.98(3)
N42 Mo1 S1 135.92(9)
N2 Mo1 S1 77.27(8)
N22 Mo1 S1 130.91(9)
S41 Mo1 S1 84.60(3)
S21 Mo1 S1 82.14(3)
C1 S1 Mo1 102.33(11)
C2 N2 Mo1 126.0(2)
C21 S21 Mo1 100.75(11)
C22 N22 Mo1 123.2(2)
C41 S41 Mo1 102.41(12)
C42 N42 Mo1 126.2(2)
C2 C1 C6 119.6(3)
C2 C1 S1 113.7(2)
C6 C1 S1 126.5(2)
N2 C2 C3 121.7(3)
N2 C2 C1 117.5(3)
C3 C2 C1 120.8(3)
C4 C3 C2 120.4(3)
C3 C4 C5 118.0(3)
C3 C4 C11 122.7(3)
C5 C4 C11 119.3(3)
C6 C5 C4 124.3(3)
C5 C6 C1 116.9(3)
C5 C6 C7 120.3(3)
C1 C6 C7 122.8(3)
C10 C7 C9 106.5(3)
C10 C7 C6 112.0(3)
C9 C7 C6 110.6(3)
C10 C7 C8 107.1(3)
C9 C7 C8 110.6(3)
C6 C7 C8 110.0(3)
C12 C11 C4 112.9(3)
C12 C11 C13 108.3(3)
C4 C11 C13 110.0(3)
C12 C11 C14 108.3(3)
C4 C11 C14 108.8(3)
C13 C11 C14 108.4(3)
C22 C21 C26 119.0(3)
C22 C21 S21 114.1(2)
C26 C21 S21 126.8(3)
N22 C22 C23 122.3(3)
N22 C22 C21 117.1(3)
C23 C22 C21 120.6(3)
C24 C23 C22 120.5(3)
C23 C24 C25 118.0(3)
C23 C24 C31 122.4(3)
C25 C24 C31 119.4(3)
C26 C25 C24 124.9(3)
C25 C26 C21 116.8(3)
C25 C26 C27 120.8(3)
C21 C26 C27 122.3(3)
C28 C27 C29 106.9(3)
C28 C27 C26 112.0(3)
C29 C27 C26 110.7(3)
C28 C27 C30 107.4(3)
C29 C27 C30 109.8(3)
C26 C27 C30 109.9(3)
C33 C31 C32 108.3(3)
C33 C31 C24 112.2(3)
C32 C31 C24 111.9(3)
C33 C31 C34 108.8(3)
C32 C31 C34 108.7(3)
C24 C31 C34 106.8(3)
C40 C37 C39 111.6(3)
C40 C37 C38 106.7(3)
C39 C37 C38 106.5(3)
C40 C37 C46 108.8(3)
C39 C37 C46 111.4(3)
C38 C37 C46 111.7(3)
C42 C41 C46 119.0(3)
C42 C41 S41 114.0(2)
C46 C41 S41 126.6(3)
N42 C42 C43 122.0(3)
N42 C42 C41 116.9(3)
C43 C42 C41 121.0(3)
C44 C43 C42 120.2(3)
C43 C44 C45 117.7(3)
C43 C44 C51 120.9(3)
C45 C44 C51 121.2(3)
C46 C45 C44 124.9(3)
C45 C46 C41 117.0(3)
C45 C46 C37 121.1(3)
C41 C46 C37 121.8(3)
C54 C51 C52 108.9(3)
C54 C51 C44 108.8(3)
C52 C51 C44 113.0(3)
C54 C51 C53 109.7(4)
C52 C51 C53 105.2(3)
C44 C51 C53 111.1(3)
C61 O60 C63 111.6(3)
O60 C61 C62 109.2(4)
C64 C63 O60 113.9(4)
N42X Mo1X N22X 87.00(19)
N42X Mo1X N2X 85.88(18)
N22X Mo1X N2X 85.56(18)
N42X Mo1X S41X 77.66(15)
N22X Mo1X S41X 136.2(2)
N2X Mo1X S41X 132.9(2)
N42X Mo1X S21X 134.4(2)
N22X Mo1X S21X 77.99(15)
N2X Mo1X S21X 134.4(2)
S41X Mo1X S21X 84.04(13)
N42X Mo1X S1X 135.8(2)
N22X Mo1X S1X 131.1(2)
N2X Mo1X S1X 77.26(15)
S41X Mo1X S1X 84.50(13)
S21X Mo1X S1X 82.27(13)

loop_
_geom_bond_atom_site_label_1
_geom_bond_atom_site_label_2
_geom_bond_distance
Mo1 N42 2.024(3)
Mo1 N2 2.026(3)
Mo1 N22 2.026(3)
Mo1 S41 2.3781(9)
Mo1 S21 2.3850(9)
Mo1 S1 2.3971(9)
S1 C1 1.741(3)
N2 C2 1.363(4)
S21 C21 1.744(3)
N22 C22 1.370(4)
S41 C41 1.737(3)
N42 C42 1.360(4)
C1 C2 1.421(4)
C1 C6 1.433(4)
C2 C3 1.416(4)
C3 C4 1.376(4)
C4 C5 1.422(4)
C4 C11 1.534(4)
C5 C6 1.387(4)
C6 C7 1.544(4)
C7 C10 1.541(4)
C7 C9 1.542(5)
C7 C8 1.545(5)
C11 C12 1.529(5)
C11 C13 1.541(5)
C11 C14 1.544(5)
C21 C22 1.428(5)
C21 C26 1.435(4)
C22 C23 1.418(4)
C23 C24 1.367(5)
C24 C25 1.418(5)
C24 C31 1.540(5)
C25 C26 1.380(5)
C26 C27 1.542(5)
C27 C28 1.532(5)
C27 C29 1.541(5)
C27 C30 1.556(5)
C31 C33 1.519(5)
C31 C32 1.537(5)
C31 C34 1.542(5)
C37 C40 1.537(5)
C37 C39 1.539(5)
C37 C38 1.543(5)
C37 C46 1.548(5)
C41 C42 1.427(5)
C41 C46 1.427(4)
C42 C43 1.410(5)
C43 C44 1.380(5)
C44 C45 1.415(5)
C44 C51 1.535(5)
C45 C46 1.379(5)
C51 C54 1.514(6)
C51 C52 1.532(5)
C51 C53 1.557(6)
O60 C61 1.415(5)
O60 C63 1.470(5)
C61 C62 1.468(7)
C63 C64 1.467(6)
Mo1X N42X 2.025(3)
Mo1X N22X 2.025(3)
Mo1X N2X 2.026(3)
Mo1X S41X 2.379(2)
Mo1X S21X 2.384(2)
Mo1X S1X 2.3971(19)
